data_7055852
loop_
_publ_author_name
'Adhikari, Sangita'
'Sahana, Animesh'
'Kumari, Babli'
'Ganguly, Durba'
'Das, Saurabh'
'Banerjee, Prajna Paramita'
'Banerjee, Gautam'
'Chattopadhyay, Ansuman'
'Fondo, Matilde'
'Matalobos, Jes\'us Sanmart\'in'
'Brand\~ao, Paula'
'F\'elix, V\'itor'
'Das, Debasis'

_publ_section_title
;
 Molecular diversity in several pyridyl based Cu(ii) complexes:
 biophysical interaction and redox triggered fluorescence switch
;
_journal_issue 12
_journal_name_full 'New J. Chem.'
_journal_page_first 10378
_journal_paper_doi 10.1039/C6NJ02381A
_journal_volume 40
_journal_year 2016
_chemical_compound_source 'synthesis as described'
_chemical_formula_moiety 'C68 H52 Cu2 N4 O10 S4, 1.12(H2 O)'
_chemical_formula_sum 'C68 H54.24 Cu2 N4 O11.12 S4'
_chemical_formula_weight 1360.66
_chemical_name_systematic
;
?
;
_space_group_crystal_system monoclinic
_space_group_IT_number 14
_space_group_name_Hall '-P 2ybc'
_space_group_name_H-M_alt 'P 1 21/c 1'
_symmetry_space_group_name_Hall '-P 2ybc'
_symmetry_space_group_name_H-M 'P 1 21/c 1'
_atom_sites_solution_hydrogens geom
_atom_sites_solution_primary direct
_atom_sites_solution_secondary difmap
_audit_creation_date 2011-02-11T11:26:15-00:00
_audit_creation_method 'WinGX routine CIF_UPDATE'
_audit_update_record
;
2011-11-22 deposited with the CCDC.
2016-10-28 downloaded from the CCDC.
;
_cell_angle_alpha 90.000
_cell_angle_beta 103.170(2)
_cell_angle_gamma 90.000
_cell_formula_units_Z 2
_cell_length_a 19.4562(31)
_cell_length_b 15.7960(25)
_cell_length_c 10.1007(16)
_cell_measurement_reflns_used 3929
_cell_measurement_temperature 110(2)
_cell_measurement_theta_max 23.16
_cell_measurement_theta_min 2.43
_cell_measurement_wavelength 0.71073
_cell_volume 3022.6(8)
_computing_cell_refinement 'BRUKER Smart'
_computing_data_collection 'BRUKER Smart'
_computing_data_reduction 'BRUKER Saint'
_computing_molecular_graphics 'Ortep-3 for Windows (Farrugia, 1997)'
_computing_publication_material 'WinGX publication routines (Farrugia, 1999)'
_computing_structure_refinement 'SHELXL-97 (Sheldrick, 2008)'
_computing_structure_solution 'SIR97 (Giacovazzo et al, 1997)'
_diffrn_ambient_temperature 110(2)
_diffrn_measured_fraction_theta_full 0.999
_diffrn_measured_fraction_theta_max 0.999
_diffrn_measurement_device_type 'Smart-CCD-1000 BRUKER'
_diffrn_measurement_method 'omega scans'
_diffrn_radiation_monochromator graphite
_diffrn_radiation_probe x-ray
_diffrn_radiation_source 'fine-focus sealed tube'
_diffrn_radiation_type MoK\a
_diffrn_radiation_wavelength 0.7107
_diffrn_reflns_av_R_equivalents 0.0566
_diffrn_reflns_av_sigmaI/netI 0.0509
_diffrn_reflns_limit_h_max 23
_diffrn_reflns_limit_h_min -24
_diffrn_reflns_limit_k_max 19
_diffrn_reflns_limit_k_min 0
_diffrn_reflns_limit_l_max 12
_diffrn_reflns_limit_l_min 0
_diffrn_reflns_number 24837
_diffrn_reflns_theta_full 26.00
_diffrn_reflns_theta_max 26.00
_diffrn_reflns_theta_min 1.68
_exptl_absorpt_coefficient_mu 0.909
_exptl_absorpt_correction_T_max 1
_exptl_absorpt_correction_T_min 0.8023
_exptl_absorpt_correction_type multi-scan
_exptl_absorpt_process_details 'BRUKER SADABS'
_exptl_crystal_colour colourless
_exptl_crystal_density_diffrn 1.495
_exptl_crystal_density_method 'not measured'
_exptl_crystal_description prism
_exptl_crystal_F_000 1402.1
_exptl_crystal_size_max 0.37
_exptl_crystal_size_mid 0.36
_exptl_crystal_size_min 0.19
_refine_diff_density_max 0.441
_refine_diff_density_min -0.545
_refine_diff_density_rms 0.081
_refine_ls_extinction_method none
_refine_ls_goodness_of_fit_ref 1.045
_refine_ls_hydrogen_treatment mixed
_refine_ls_matrix_type full
_refine_ls_number_parameters 518
_refine_ls_number_reflns 5953
_refine_ls_number_restraints 453
_refine_ls_restrained_S_all 1.019
_refine_ls_R_factor_all 0.0694
_refine_ls_R_factor_gt 0.0433
_refine_ls_shift/su_max 0.000
_refine_ls_shift/su_mean 0.000
_refine_ls_structure_factor_coef Fsqd
_refine_ls_weighting_details 'calc w=1/[\s^2^(Fo^2^)+(0.0473P)^2^+3.7858P] where P=(Fo^2^+2Fc^2^)/3'
_refine_ls_weighting_scheme calc
_refine_ls_wR_factor_gt 0.0991
_refine_ls_wR_factor_ref 0.1123
_reflns_number_gt 4434
_reflns_number_total 5953
_reflns_threshold_expression >2\s(I)
_cod_data_source_file c6nj02381a2.cif
_cod_data_source_block be02je1n
_cod_depositor_comments
;
The following automatic conversions were performed:
'_diffrn_radiation_monochromador' tag replaced with
'_diffrn_radiation_monochromator' tag as specified in the replacement
file
'/usr/data/users/saulius/crontab/automatic-downloads/rss-feeds/RSC/lib/lists/replacement-tags.lst'.

Automatic conversion script
Id: cif_correct_tags 4268 2015-11-12 08:31:59Z antanas 

 Adding full bibliography for 7055852--7055855.cif.
;
_cod_original_cell_volume 3022.6(9)
_cod_database_code 7055852

loop_
_space_group_symop_operation_xyz
'x, y, z'
'-x, y+1/2, -z+1/2'
'-x, -y, -z'
'x, -y-1/2, z-1/2'

loop_
_atom_site_label
_atom_site_type_symbol
_atom_site_fract_x
_atom_site_fract_y
_atom_site_fract_z
_atom_site_U_iso_or_equiv
_atom_site_adp_type
_atom_site_occupancy
_atom_site_symmetry_multiplicity
_atom_site_calc_flag
_atom_site_refinement_flags
_atom_site_disorder_assembly
_atom_site_disorder_group
Cu1 Cu 0.049976(18) 0.04906(2) 0.06584(3) 0.01584(11) Uani 1 1 d . . .
N1 N 0.26323(13) -0.20220(16) -0.0700(3) 0.0226(6) Uani 1 1 d . . .
C2 C 0.23840(17) -0.2693(2) -0.1459(3) 0.0245(7) Uani 1 1 d . . .
H2 H 0.2714 -0.3047 -0.1754 0.029 Uiso 1 1 calc R . .
C3 C 0.16823(16) -0.29049(19) -0.1842(3) 0.0214(7) Uani 1 1 d . . .
H3 H 0.1529 -0.3396 -0.2370 0.026 Uiso 1 1 calc R . .
C4 C 0.12105(16) -0.23765(18) -0.1430(3) 0.0181(6) Uani 1 1 d . . .
H4 H 0.0721 -0.2501 -0.1678 0.022 Uiso 1 1 calc R . .
C5 C 0.14408(15) -0.16682(18) -0.0658(3) 0.0153(6) Uani 1 1 d . . .
C6 C 0.21720(15) -0.15079(18) -0.0298(3) 0.0177(6) Uani 1 1 d . . .
C7 C 0.09017(15) -0.10776(19) -0.0338(3) 0.0168(6) Uani 1 1 d . . .
O8 O 0.11253(10) -0.04234(13) 0.0339(2) 0.0209(5) Uani 1 1 d . . .
O9 O 0.02631(11) -0.12659(13) -0.0786(2) 0.0223(5) Uani 1 1 d . . .
S10 S 0.25313(4) -0.06246(5) 0.06911(8) 0.02111(18) Uani 1 1 d D . .
C11 C 0.34491(15) -0.0727(2) 0.0602(3) 0.0287(8) Uani 1 1 d D . .
H11A H 0.3618 -0.1305 0.0879 0.034 Uiso 1 1 calc R . .
H11B H 0.3491 -0.0636 -0.0345 0.034 Uiso 1 1 calc R . .
C12 C 0.38935(15) -0.00928(18) 0.1520(3) 0.0237(7) Uani 1 1 d D . .
C13 C 0.38896(16) -0.0061(2) 0.2913(3) 0.0294(8) Uani 1 1 d D . .
H13 H 0.3568 -0.0406 0.3251 0.035 Uiso 1 1 calc R . .
C14 C 0.43420(17) 0.0457(2) 0.3783(3) 0.0302(8) Uani 1 1 d D . .
H14 H 0.4328 0.0471 0.4717 0.036 Uiso 1 1 calc R . .
C15 C 0.48276(16) 0.0972(2) 0.3320(3) 0.0281(8) Uani 1 1 d D . .
C16 C 0.53268(19) 0.1483(2) 0.4211(3) 0.0418(10) Uani 1 1 d D . .
H16 H 0.5328 0.1504 0.5151 0.050 Uiso 1 1 calc R . .
C17 C 0.5804(2) 0.1944(3) 0.3727(4) 0.0572(13) Uani 1 1 d D . .
H17 H 0.6146 0.2270 0.4338 0.069 Uiso 1 1 calc R . .
C18 C 0.5799(2) 0.1946(3) 0.2341(4) 0.0598(13) Uani 1 1 d D . .
H18 H 0.6129 0.2282 0.2016 0.072 Uiso 1 1 calc R . .
C19 C 0.53193(18) 0.1464(2) 0.1448(3) 0.0407(9) Uani 1 1 d D . .
H19 H 0.5318 0.1471 0.0507 0.049 Uiso 1 1 calc R . .
C20 C 0.48278(16) 0.09577(19) 0.1920(3) 0.0258(7) Uani 1 1 d D . .
C21 C 0.43439(15) 0.04232(19) 0.1046(3) 0.0251(7) Uani 1 1 d D . .
H21 H 0.4332 0.0424 0.0101 0.030 Uiso 1 1 calc R . .
N31 N 0.02775(15) -0.13616(17) 0.5840(3) 0.0264(6) Uani 1 1 d . . .
C32 C -0.02712(18) -0.1863(2) 0.5827(3) 0.0289(8) Uani 1 1 d . . .
H32 H -0.0313 -0.2103 0.6666 0.035 Uiso 1 1 calc R . .
C33 C -0.07820(17) -0.2060(2) 0.4687(3) 0.0247(7) Uani 1 1 d . . .
H33 H -0.1159 -0.2433 0.4728 0.030 Uiso 1 1 calc R . .
C34 C -0.07235(16) -0.16918(19) 0.3485(3) 0.0213(7) Uani 1 1 d . . .
H34 H -0.1063 -0.1816 0.2671 0.026 Uiso 1 1 calc R . .
C35 C -0.01735(16) -0.11399(18) 0.3446(3) 0.0186(6) Uani 1 1 d . . .
C36 C 0.03291(16) -0.10000(19) 0.4672(3) 0.0202(7) Uani 1 1 d . A .
C37 C -0.01338(16) -0.07342(19) 0.2145(3) 0.0195(7) Uani 1 1 d . . .
O38 O 0.03159(11) -0.01567(14) 0.2189(2) 0.0247(5) Uani 1 1 d . . .
O39 O -0.05584(11) -0.09883(13) 0.1075(2) 0.0220(5) Uani 1 1 d . . .
S40 S 0.10790(4) -0.03516(5) 0.47579(8) 0.02412(19) Uani 1 1 d . . .
C41B C 0.1504(2) -0.0577(3) 0.6560(6) 0.0170(13) Uani 0.559(3) 1 d PDU A 1
H41C H 0.1216 -0.0353 0.7171 0.020 Uiso 0.559(3) 1 calc PR A 1
H41D H 0.1567 -0.1193 0.6714 0.020 Uiso 0.559(3) 1 calc PR A 1
C42B C 0.2203(4) -0.0137(6) 0.6803(14) 0.0216(14) Uani 0.559(3) 1 d PDU A 1
C43B C 0.2764(2) -0.0490(3) 0.6320(6) 0.0273(12) Uani 0.559(3) 1 d PDU A 1
H43B H 0.2699 -0.1015 0.5849 0.033 Uiso 0.559(3) 1 calc PR A 1
C44B C 0.3401(2) -0.0088(3) 0.6521(6) 0.0289(13) Uani 0.559(3) 1 d PDU A 1
H44B H 0.3770 -0.0335 0.6179 0.035 Uiso 0.559(3) 1 calc PR A 1
C45B C 0.3518(2) 0.0685(3) 0.7224(6) 0.0268(14) Uani 0.559(3) 1 d PDU A 1
C46B C 0.4163(2) 0.1133(3) 0.7398(6) 0.0335(14) Uani 0.559(3) 1 d PDU A 1
H46B H 0.4541 0.0900 0.7067 0.040 Uiso 0.559(3) 1 calc PR A 1
C47B C 0.4242(3) 0.1894(3) 0.8036(7) 0.0477(16) Uani 0.559(3) 1 d PDU A 1
H47B H 0.4667 0.2203 0.8103 0.057 Uiso 0.559(3) 1 calc PR A 1
C48B C 0.3708(3) 0.2229(4) 0.8597(9) 0.0484(18) Uani 0.559(3) 1 d PDU A 1
H48B H 0.3781 0.2750 0.9075 0.058 Uiso 0.559(3) 1 calc PR A 1
C49B C 0.3080(3) 0.1808(3) 0.8460(7) 0.0446(14) Uani 0.559(3) 1 d PDU A 1
H49B H 0.2719 0.2041 0.8842 0.053 Uiso 0.559(3) 1 calc PR A 1
C50B C 0.2967(2) 0.1031(3) 0.7754(7) 0.0317(13) Uani 0.559(3) 1 d PDU A 1
C51B C 0.2319(2) 0.0591(4) 0.7541(8) 0.0274(15) Uani 0.559(3) 1 d PDU A 1
H51B H 0.1954 0.0810 0.7924 0.033 Uiso 0.559(3) 1 calc PR A 1
C41C C 0.1727(4) -0.0720(5) 0.6241(8) 0.032(2) Uani 0.441(3) 1 d PDU A 2
H41E H 0.1484 -0.0897 0.6955 0.038 Uiso 0.441(3) 1 calc PR A 2
H41F H 0.1978 -0.1217 0.5989 0.038 Uiso 0.441(3) 1 calc PR A 2
C42C C 0.2248(6) -0.0036(9) 0.6783(17) 0.0270(17) Uani 0.441(3) 1 d PDU A 2
C43C C 0.2850(3) 0.0083(5) 0.6252(7) 0.0376(16) Uani 0.441(3) 1 d PDU A 2
H43C H 0.2924 -0.0274 0.5541 0.045 Uiso 0.441(3) 1 calc PR A 2
C44C C 0.3328(3) 0.0704(5) 0.6745(8) 0.0374(19) Uani 0.441(3) 1 d PDU A 2
H44C H 0.3737 0.0762 0.6390 0.045 Uiso 0.441(3) 1 calc PR A 2
C45C C 0.3224(3) 0.1260(5) 0.7769(8) 0.0349(16) Uani 0.441(3) 1 d PDU A 2
C46C C 0.3712(4) 0.1908(5) 0.8303(10) 0.0468(19) Uani 0.441(3) 1 d PDU A 2
H46C H 0.4118 0.1990 0.7948 0.056 Uiso 0.441(3) 1 calc PR A 2
C47C C 0.3600(4) 0.2412(5) 0.9320(8) 0.0482(19) Uani 0.441(3) 1 d PDU A 2
H47C H 0.3924 0.2855 0.9653 0.058 Uiso 0.441(3) 1 calc PR A 2
C48C C 0.3017(4) 0.2291(4) 0.9887(7) 0.0456(19) Uani 0.441(3) 1 d PDU A 2
H48C H 0.2958 0.2634 1.0624 0.055 Uiso 0.441(3) 1 calc PR A 2
C49C C 0.2529(3) 0.1678(4) 0.9382(6) 0.0357(17) Uani 0.441(3) 1 d PDU A 2
H49C H 0.2123 0.1615 0.9745 0.043 Uiso 0.441(3) 1 calc PR A 2
C50C C 0.2628(3) 0.1139(4) 0.8326(6) 0.0286(14) Uani 0.441(3) 1 d PDU A 2
C51C C 0.2144(3) 0.0492(5) 0.7786(8) 0.0233(17) Uani 0.441(3) 1 d PDU A 2
H51C H 0.1733 0.0422 0.8133 0.028 Uiso 0.441(3) 1 calc PR A 2
O1W O 0.13616(14) 0.10986(17) 0.2139(3) 0.0410(7) Uani 1 1 d D . .
H1W H 0.1836(6) 0.106(2) 0.231(4) 0.049 Uiso 1 1 d D . .
H2W H 0.1420(18) 0.086(2) 0.296(2) 0.049 Uiso 1 1 d D . .
O2W O 0.2550(4) 0.1585(4) 0.1563(9) 0.089(2) Uani 0.559(3) 1 d PD A 1
H3W H 0.294(3) 0.174(4) 0.128(10) 0.107 Uiso 0.559(3) 1 d PD A 1
H4W H 0.266(4) 0.106(2) 0.128(11) 0.107 Uiso 0.559(3) 1 d PD A 1

loop_
_atom_site_aniso_label
_atom_site_aniso_U_11
_atom_site_aniso_U_22
_atom_site_aniso_U_33
_atom_site_aniso_U_23
_atom_site_aniso_U_13
_atom_site_aniso_U_12
Cu1 0.01551(19) 0.0192(2) 0.01318(19) -0.00188(15) 0.00408(14) -0.00210(15)
N1 0.0179(14) 0.0202(14) 0.0292(15) -0.0027(12) 0.0044(11) 0.0010(11)
C2 0.0238(17) 0.0197(17) 0.0311(18) -0.0011(14) 0.0090(14) 0.0031(13)
C3 0.0263(17) 0.0155(15) 0.0220(16) 0.0010(13) 0.0048(14) -0.0002(13)
C4 0.0191(16) 0.0195(16) 0.0155(15) 0.0044(12) 0.0036(12) -0.0024(12)
C5 0.0185(15) 0.0158(15) 0.0122(14) 0.0053(11) 0.0050(12) -0.0013(12)
C6 0.0198(16) 0.0161(15) 0.0155(15) 0.0032(12) 0.0002(12) -0.0009(12)
C7 0.0180(16) 0.0213(16) 0.0118(14) 0.0049(12) 0.0048(12) 0.0000(12)
O8 0.0176(11) 0.0212(11) 0.0230(12) -0.0062(9) 0.0029(9) 0.0001(9)
O9 0.0160(11) 0.0248(12) 0.0265(12) -0.0059(9) 0.0056(9) -0.0025(9)
S10 0.0161(4) 0.0209(4) 0.0253(4) -0.0029(3) 0.0025(3) -0.0022(3)
C11 0.0199(17) 0.034(2) 0.0312(19) -0.0072(15) 0.0049(14) -0.0020(14)
C12 0.0181(16) 0.0242(17) 0.0270(18) -0.0029(14) 0.0014(13) 0.0008(13)
C13 0.0227(17) 0.0324(19) 0.033(2) 0.0020(16) 0.0071(15) -0.0070(15)
C14 0.0305(19) 0.037(2) 0.0232(17) -0.0018(15) 0.0054(14) -0.0059(16)
C15 0.0272(18) 0.0272(18) 0.0274(18) -0.0037(15) 0.0015(14) -0.0050(14)
C16 0.052(2) 0.040(2) 0.027(2) -0.0050(17) -0.0018(18) -0.0211(19)
C17 0.065(3) 0.056(3) 0.042(3) -0.003(2) -0.004(2) -0.045(2)
C18 0.059(3) 0.070(3) 0.049(3) -0.002(2) 0.010(2) -0.046(3)
C19 0.038(2) 0.052(2) 0.032(2) 0.0013(18) 0.0078(17) -0.0169(19)
C20 0.0218(17) 0.0251(17) 0.0297(18) -0.0015(14) 0.0044(14) -0.0053(14)
C21 0.0220(17) 0.0303(18) 0.0232(17) -0.0058(14) 0.0057(13) -0.0028(14)
N31 0.0376(17) 0.0245(15) 0.0158(14) 0.0042(11) 0.0032(12) 0.0052(13)
C32 0.039(2) 0.0264(18) 0.0226(18) 0.0073(14) 0.0101(15) 0.0031(16)
C33 0.0297(18) 0.0224(17) 0.0240(17) 0.0022(14) 0.0103(15) 0.0021(14)
C34 0.0263(17) 0.0191(16) 0.0188(16) -0.0015(13) 0.0060(13) 0.0064(13)
C35 0.0273(17) 0.0157(15) 0.0138(15) -0.0020(12) 0.0068(13) 0.0066(13)
C36 0.0255(17) 0.0153(15) 0.0190(16) -0.0008(13) 0.0037(13) 0.0059(13)
C37 0.0222(16) 0.0206(16) 0.0178(16) -0.0015(12) 0.0085(13) 0.0066(13)
O38 0.0277(12) 0.0322(13) 0.0138(11) -0.0001(9) 0.0037(9) -0.0078(10)
O39 0.0264(12) 0.0255(12) 0.0135(11) -0.0016(9) 0.0033(9) -0.0049(9)
S40 0.0296(4) 0.0208(4) 0.0184(4) 0.0002(3) -0.0020(3) 0.0007(3)
C41B 0.022(3) 0.020(3) 0.009(3) 0.002(2) 0.003(2) 0.003(2)
C42B 0.025(3) 0.025(3) 0.014(3) 0.003(2) 0.002(2) 0.002(2)
C43B 0.026(3) 0.029(3) 0.027(3) -0.004(2) 0.006(2) -0.007(2)
C44B 0.028(3) 0.033(3) 0.025(3) -0.006(2) 0.006(2) -0.006(2)
C45B 0.023(3) 0.035(3) 0.020(3) 0.000(2) -0.001(2) -0.006(2)
C46B 0.030(3) 0.040(3) 0.027(3) -0.001(3) 0.000(3) -0.010(3)
C47B 0.046(3) 0.047(4) 0.047(4) -0.007(3) 0.005(3) -0.018(3)
C48B 0.057(3) 0.037(4) 0.047(4) -0.020(3) 0.002(3) -0.016(3)
C49B 0.047(3) 0.040(3) 0.043(3) -0.011(2) 0.001(3) -0.004(2)
C50B 0.034(3) 0.030(3) 0.027(3) -0.003(2) -0.002(3) -0.004(2)
C51B 0.026(3) 0.031(3) 0.023(3) 0.003(3) 0.003(2) 0.004(2)
C41C 0.042(4) 0.030(4) 0.018(4) -0.002(3) -0.005(3) 0.000(3)
C42C 0.029(3) 0.032(3) 0.018(3) 0.000(3) 0.000(3) 0.001(3)
C43C 0.042(3) 0.043(3) 0.028(3) -0.010(3) 0.008(3) 0.000(3)
C44C 0.034(3) 0.049(4) 0.033(4) -0.005(3) 0.013(3) -0.006(3)
C45C 0.033(3) 0.041(3) 0.030(3) -0.004(3) 0.006(3) -0.007(3)
C46C 0.047(4) 0.045(4) 0.047(4) -0.008(3) 0.008(3) -0.015(3)
C47C 0.053(4) 0.041(4) 0.046(4) -0.008(3) 0.002(3) -0.016(3)
C48C 0.056(4) 0.042(4) 0.036(4) -0.008(3) 0.005(3) -0.009(4)
C49C 0.043(4) 0.034(4) 0.028(4) -0.006(3) 0.004(3) -0.002(3)
C50C 0.028(3) 0.031(3) 0.026(3) 0.002(3) 0.004(3) -0.001(3)
C51C 0.024(3) 0.028(3) 0.017(3) 0.007(3) 0.002(3) 0.001(3)
O1W 0.0423(16) 0.0365(15) 0.0321(15) 0.0039(12) -0.0166(12) -0.0105(13)
O2W 0.075(5) 0.066(4) 0.141(7) -0.001(5) 0.053(5) -0.003(4)

loop_
_atom_type_symbol
_atom_type_description
_atom_type_scat_dispersion_real
_atom_type_scat_dispersion_imag
_atom_type_scat_source
C C 0.0033 0.0016 'International Tables Vol C Tables 4.2.6.8 and 6.1.1.4'
Cu Cu 0.3201 1.2651 'International Tables Vol C Tables 4.2.6.8 and 6.1.1.4'
O O 0.0106 0.006 'International Tables Vol C Tables 4.2.6.8 and 6.1.1.4'
S S 0.1246 0.1234 'International Tables Vol C Tables 4.2.6.8 and 6.1.1.4'
Cl Cl 0.1484 0.1585 'International Tables Vol C Tables 4.2.6.8 and 6.1.1.4'
N N 0.0061 0.0033 'International Tables Vol C Tables 4.2.6.8 and 6.1.1.4'
H H 0 0 'International Tables Vol C Tables 4.2.6.8 and 6.1.1.4'

loop_
_geom_angle_atom_site_label_1
_geom_angle_atom_site_label_2
_geom_angle_atom_site_label_3
_geom_angle
_geom_angle_site_symmetry_1
_geom_angle_site_symmetry_3
O39 Cu1 O9 90.46(9) 3 3
O39 Cu1 O38 169.23(9) 3 .
O9 Cu1 O38 89.79(9) 3 .
O39 Cu1 O8 89.04(9) 3 .
O9 Cu1 O8 169.31(8) 3 .
O38 Cu1 O8 88.72(9) . .
O39 Cu1 O1W 104.10(10) 3 .
O9 Cu1 O1W 98.88(10) 3 .
O38 Cu1 O1W 86.61(10) . .
O8 Cu1 O1W 91.61(10) . .
O39 Cu1 Cu1 88.34(6) 3 3
O9 Cu1 Cu1 85.23(7) 3 3
O38 Cu1 Cu1 80.94(6) . 3
O8 Cu1 Cu1 84.07(6) . 3
O1W Cu1 Cu1 166.80(7) . 3
C2 N1 C6 118.5(3) . .
N1 C2 C3 124.2(3) . .
N1 C2 H2 117.9 . .
C3 C2 H2 117.9 . .
C2 C3 C4 117.2(3) . .
C2 C3 H3 121.4 . .
C4 C3 H3 121.4 . .
C3 C4 C5 120.7(3) . .
C3 C4 H4 119.6 . .
C5 C4 H4 119.6 . .
C4 C5 C6 118.1(3) . .
C4 C5 C7 118.4(3) . .
C6 C5 C7 123.4(3) . .
N1 C6 C5 121.3(3) . .
N1 C6 S10 116.5(2) . .
C5 C6 S10 122.3(2) . .
O9 C7 O8 125.4(3) . .
O9 C7 C5 117.4(3) . .
O8 C7 C5 117.2(3) . .
C7 O8 Cu1 122.87(19) . .
C7 O9 Cu1 122.16(19) . 3
C6 S10 C11 99.67(14) . .
C12 C11 S10 110.2(2) . .
C12 C11 H11A 109.6 . .
S10 C11 H11A 109.6 . .
C12 C11 H11B 109.6 . .
S10 C11 H11B 109.6 . .
H11A C11 H11B 108.1 . .
C21 C12 C13 118.7(3) . .
C21 C12 C11 120.7(3) . .
C13 C12 C11 120.4(2) . .
C14 C13 C12 120.9(3) . .
C14 C13 H13 119.6 . .
C12 C13 H13 119.6 . .
C13 C14 C15 121.1(3) . .
C13 C14 H14 119.4 . .
C15 C14 H14 119.4 . .
C14 C15 C20 118.6(3) . .
C14 C15 C16 122.3(3) . .
C20 C15 C16 119.1(3) . .
C17 C16 C15 120.3(3) . .
C17 C16 H16 119.9 . .
C15 C16 H16 119.9 . .
C16 C17 C18 121.0(3) . .
C16 C17 H17 119.5 . .
C18 C17 H17 119.5 . .
C19 C18 C17 120.3(3) . .
C19 C18 H18 119.8 . .
C17 C18 H18 119.8 . .
C18 C19 C20 120.3(3) . .
C18 C19 H19 119.8 . .
C20 C19 H19 119.8 . .
C19 C20 C21 122.3(3) . .
C19 C20 C15 119.0(3) . .
C21 C20 C15 118.7(3) . .
C12 C21 C20 122.0(3) . .
C12 C21 H21 119.0 . .
C20 C21 H21 119.0 . .
C32 N31 C36 118.1(3) . .
N31 C32 C33 124.7(3) . .
N31 C32 H32 117.6 . .
C33 C32 H32 117.6 . .
C32 C33 C34 117.0(3) . .
C32 C33 H33 121.5 . .
C34 C33 H33 121.5 . .
C33 C34 C35 120.8(3) . .
C33 C34 H34 119.6 . .
C35 C34 H34 119.6 . .
C34 C35 C36 117.3(3) . .
C34 C35 C37 119.7(3) . .
C36 C35 C37 123.0(3) . .
N31 C36 C35 122.1(3) . .
N31 C36 S40 115.7(2) . .
C35 C36 S40 122.2(2) . .
O38 C37 O39 125.0(3) . .
O38 C37 C35 117.4(3) . .
O39 C37 C35 117.6(3) . .
C37 O38 Cu1 127.2(2) . .
C37 O39 Cu1 118.54(19) . 3
C36 S40 C41C 105.3(2) . .
C36 S40 C41B 96.55(15) . .
C42B C41B S40 104.8(7) . .
C42B C41B H41C 110.8 . .
S40 C41B H41C 110.8 . .
C42B C41B H41D 110.8 . .
S40 C41B H41D 110.8 . .
H41C C41B H41D 108.9 . .
C51B C42B C43B 118.7(3) . .
C51B C42B C41B 120.8(3) . .
C43B C42B C41B 120.5(3) . .
C44B C43B C42B 120.9(3) . .
C44B C43B H43B 119.6 . .
C42B C43B H43B 119.6 . .
C43B C44B C45B 121.1(3) . .
C43B C44B H44B 119.4 . .
C45B C44B H44B 119.4 . .
C44B C45B C50B 118.5(3) . .
C44B C45B C46B 122.3(3) . .
C50B C45B C46B 119.1(3) . .
C47B C46B C45B 120.2(3) . .
C47B C46B H46B 119.9 . .
C45B C46B H46B 119.9 . .
C46B C47B C48B 120.9(3) . .
C46B C47B H47B 119.5 . .
C48B C47B H47B 119.5 . .
C49B C48B C47B 120.4(3) . .
C49B C48B H48B 119.8 . .
C47B C48B H48B 119.8 . .
C48B C49B C50B 120.3(3) . .
C48B C49B H49B 119.9 . .
C50B C49B H49B 119.9 . .
C49B C50B C51B 122.3(3) . .
C49B C50B C45B 119.0(3) . .
C51B C50B C45B 118.7(3) . .
C42B C51B C50B 122.0(3) . .
C42B C51B H51B 119.0 . .
C50B C51B H51B 119.0 . .
C42C C41C S40 110.7(10) . .
C42C C41C H41E 109.5 . .
S40 C41C H41E 109.5 . .
C42C C41C H41F 109.5 . .
S40 C41C H41F 109.5 . .
H41E C41C H41F 108.1 . .
C51C C42C C43C 118.7(3) . .
C51C C42C C41C 120.7(3) . .
C43C C42C C41C 120.6(3) . .
C44C C43C C42C 120.9(3) . .
C44C C43C H43C 119.6 . .
C42C C43C H43C 119.6 . .
C43C C44C C45C 121.1(3) . .
C43C C44C H44C 119.5 . .
C45C C44C H44C 119.5 . .
C44C C45C C50C 118.5(3) . .
C44C C45C C46C 122.4(3) . .
C50C C45C C46C 119.1(3) . .
C47C C46C C45C 120.3(3) . .
C47C C46C H46C 119.9 . .
C45C C46C H46C 119.9 . .
C46C C47C C48C 121.0(3) . .
C46C C47C H47C 119.5 . .
C48C C47C H47C 119.5 . .
C49C C48C C47C 120.3(3) . .
C49C C48C H48C 119.9 . .
C47C C48C H48C 119.9 . .
C48C C49C C50C 120.3(3) . .
C48C C49C H49C 119.8 . .
C50C C49C H49C 119.8 . .
C49C C50C C51C 122.3(3) . .
C49C C50C C45C 119.0(3) . .
C51C C50C C45C 118.7(3) . .
C42C C51C C50C 122.0(3) . .
C42C C51C H51C 119.0 . .
C50C C51C H51C 119.0 . .
Cu1 O1W H1W 133(3) . .
Cu1 O1W H2W 112(2) . .
H1W O1W H2W 83(3) . .
H3W O2W H4W 82.7(12) . .

loop_
_geom_bond_atom_site_label_1
_geom_bond_atom_site_label_2
_geom_bond_distance
_geom_bond_site_symmetry_2
Cu1 O39 1.947(2) 3
Cu1 O9 1.951(2) 3
Cu1 O38 1.955(2) .
Cu1 O8 1.964(2) .
Cu1 O1W 2.197(2) .
Cu1 Cu1 2.6028(7) 3
N1 C2 1.333(4) .
N1 C6 1.341(4) .
C2 C3 1.374(4) .
C2 H2 0.9500 .
C3 C4 1.376(4) .
C3 H3 0.9500 .
C4 C5 1.380(4) .
C4 H4 0.9500 .
C5 C6 1.410(4) .
C5 C7 1.495(4) .
C6 S10 1.766(3) .
C7 O9 1.258(3) .
C7 O8 1.262(4) .
O9 Cu1 1.951(2) 3
S10 C11 1.818(3) .
C11 C12 1.499(3) .
C11 H11A 0.9900 .
C11 H11B 0.9900 .
C12 C21 1.363(4) .
C12 C13 1.411(4) .
C13 C14 1.367(4) .
C13 H13 0.9500 .
C14 C15 1.407(4) .
C14 H14 0.9500 .
C15 C20 1.415(4) .
C15 C16 1.417(4) .
C16 C17 1.357(4) .
C16 H16 0.9500 .
C17 C18 1.398(5) .
C17 H17 0.9500 .
C18 C19 1.371(4) .
C18 H18 0.9500 .
C19 C20 1.413(4) .
C19 H19 0.9500 .
C20 C21 1.414(4) .
C21 H21 0.9500 .
N31 C32 1.329(4) .
N31 C36 1.335(4) .
C32 C33 1.374(5) .
C32 H32 0.9500 .
C33 C34 1.376(4) .
C33 H33 0.9500 .
C34 C35 1.390(4) .
C34 H34 0.9500 .
C35 C36 1.409(4) .
C35 C37 1.480(4) .
C36 S40 1.771(3) .
C37 O38 1.259(4) .
C37 O39 1.267(4) .
O39 Cu1 1.947(2) 3
S40 C41C 1.819(10) .
S40 C41B 1.853(6) .
C41B C42B 1.499(4) .
C41B H41C 0.9900 .
C41B H41D 0.9900 .
C42B C51B 1.363(4) .
C42B C43B 1.411(4) .
C43B C44B 1.367(4) .
C43B H43B 0.9500 .
C44B C45B 1.407(4) .
C44B H44B 0.9500 .
C45B C50B 1.415(4) .
C45B C46B 1.417(4) .
C46B C47B 1.357(5) .
C46B H46B 0.9500 .
C47B C48B 1.398(5) .
C47B H47B 0.9500 .
C48B C49B 1.371(4) .
C48B H48B 0.9500 .
C49B C50B 1.413(4) .
C49B H49B 0.9500 .
C50B C51B 1.414(4) .
C51B H51B 0.9500 .
C41C C42C 1.499(4) .
C41C H41E 0.9900 .
C41C H41F 0.9900 .
C42C C51C 1.363(4) .
C42C C43C 1.410(4) .
C43C C44C 1.367(4) .
C43C H43C 0.9500 .
C44C C45C 1.407(4) .
C44C H44C 0.9500 .
C45C C50C 1.415(4) .
C45C C46C 1.417(4) .
C46C C47C 1.357(5) .
C46C H46C 0.9500 .
C47C C48C 1.398(5) .
C47C H47C 0.9500 .
C48C C49C 1.371(4) .
C48C H48C 0.9500 .
C49C C50C 1.413(4) .
C49C H49C 0.9500 .
C50C C51C 1.414(4) .
C51C H51C 0.9500 .
O1W H1W 0.903(10) .
O1W H2W 0.895(10) .
O2W H3W 0.906(10) .
O2W H4W 0.912(10) .

loop_
_geom_torsion_atom_site_label_1
_geom_torsion_atom_site_label_2
_geom_torsion_atom_site_label_3
_geom_torsion_atom_site_label_4
_geom_torsion
_geom_torsion_site_symmetry_1
_geom_torsion_site_symmetry_4
C6 N1 C2 C3 -1.2(5) . .
N1 C2 C3 C4 1.2(5) . .
C2 C3 C4 C5 -0.3(4) . .
C3 C4 C5 C6 -0.6(4) . .
C3 C4 C5 C7 174.9(3) . .
C2 N1 C6 C5 0.2(4) . .
C2 N1 C6 S10 -179.4(2) . .
C4 C5 C6 N1 0.6(4) . .
C7 C5 C6 N1 -174.6(3) . .
C4 C5 C6 S10 -179.8(2) . .
C7 C5 C6 S10 5.0(4) . .
C4 C5 C7 O9 0.6(4) . .
C6 C5 C7 O9 175.8(3) . .
C4 C5 C7 O8 -178.3(3) . .
C6 C5 C7 O8 -3.1(4) . .
O9 C7 O8 Cu1 -6.6(4) . .
C5 C7 O8 Cu1 172.14(18) . .
O39 Cu1 O8 C7 -85.7(2) 3 .
O9 Cu1 O8 C7 1.7(6) 3 .
O38 Cu1 O8 C7 83.8(2) . .
O1W Cu1 O8 C7 170.3(2) . .
Cu1 Cu1 O8 C7 2.8(2) 3 .
O8 C7 O9 Cu1 6.8(4) . 3
C5 C7 O9 Cu1 -171.89(18) . 3
N1 C6 S10 C11 6.0(3) . .
C5 C6 S10 C11 -173.6(2) . .
C6 S10 C11 C12 -173.3(2) . .
S10 C11 C12 C21 -129.0(3) . .
S10 C11 C12 C13 55.6(4) . .
C21 C12 C13 C14 -1.9(5) . .
C11 C12 C13 C14 173.7(3) . .
C12 C13 C14 C15 -0.4(5) . .
C13 C14 C15 C20 1.5(5) . .
C13 C14 C15 C16 -176.7(4) . .
C14 C15 C16 C17 177.4(4) . .
C20 C15 C16 C17 -0.9(6) . .
C15 C16 C17 C18 2.1(7) . .
C16 C17 C18 C19 -1.5(8) . .
C17 C18 C19 C20 -0.3(7) . .
C18 C19 C20 C21 -177.2(4) . .
C18 C19 C20 C15 1.5(6) . .
C14 C15 C20 C19 -179.2(3) . .
C16 C15 C20 C19 -0.9(5) . .
C14 C15 C20 C21 -0.5(5) . .
C16 C15 C20 C21 177.8(3) . .
C13 C12 C21 C20 3.0(5) . .
C11 C12 C21 C20 -172.5(3) . .
C19 C20 C21 C12 176.9(3) . .
C15 C20 C21 C12 -1.8(5) . .
C36 N31 C32 C33 2.1(5) . .
N31 C32 C33 C34 -1.5(5) . .
C32 C33 C34 C35 -0.7(4) . .
C33 C34 C35 C36 2.1(4) . .
C33 C34 C35 C37 -178.3(3) . .
C32 N31 C36 C35 -0.4(4) . .
C32 N31 C36 S40 -179.2(2) . .
C34 C35 C36 N31 -1.6(4) . .
C37 C35 C36 N31 178.9(3) . .
C34 C35 C36 S40 177.0(2) . .
C37 C35 C36 S40 -2.5(4) . .
C34 C35 C37 O38 170.8(3) . .
C36 C35 C37 O38 -9.7(4) . .
C34 C35 C37 O39 -8.6(4) . .
C36 C35 C37 O39 170.9(3) . .
O39 C37 O38 Cu1 -1.1(4) . .
C35 C37 O38 Cu1 179.61(19) . .
O39 Cu1 O38 C37 -6.6(7) 3 .
O9 Cu1 O38 C37 84.7(3) 3 .
O8 Cu1 O38 C37 -84.7(3) . .
O1W Cu1 O38 C37 -176.4(3) . .
Cu1 Cu1 O38 C37 -0.5(2) 3 .
O38 C37 O39 Cu1 2.5(4) . 3
C35 C37 O39 Cu1 -178.18(19) . 3
N31 C36 S40 C41C 23.0(3) . .
C35 C36 S40 C41C -155.7(3) . .
N31 C36 S40 C41B 4.6(3) . .
C35 C36 S40 C41B -174.1(3) . .
C36 S40 C41B C42B 174.7(3) . .
C41C S40 C41B C42B 57.3(6) . .
S40 C41B C42B C51B 105.7(13) . .
S40 C41B C42B C43B -77.0(12) . .
C51B C42B C43B C44B -3.6(18) . .
C41B C42B C43B C44B 179.1(9) . .
C42B C43B C44B C45B 0.6(12) . .
C43B C44B C45B C50B 1.6(10) . .
C43B C44B C45B C46B -177.4(6) . .
C44B C45B C46B C47B 177.3(6) . .
C50B C45B C46B C47B -1.6(10) . .
C45B C46B C47B C48B 3.5(11) . .
C46B C47B C48B C49B -2.8(13) . .
C47B C48B C49B C50B 0.2(13) . .
C48B C49B C50B C51B -177.5(8) . .
C48B C49B C50B C45B 1.6(11) . .
C44B C45B C50B C49B -179.9(6) . .
C46B C45B C50B C49B -0.9(10) . .
C44B C45B C50B C51B -0.7(10) . .
C46B C45B C50B C51B 178.2(7) . .
C43B C42B C51B C50B 4.5(19) . .
C41B C42B C51B C50B -178.2(9) . .
C49B C50B C51B C42B 176.8(11) . .
C45B C50B C51B C42B -2.4(15) . .
C36 S40 C41C C42C -156.0(3) . .
C41B S40 C41C C42C -89.9(6) . .
S40 C41C C42C C51C 93.0(18) . .
S40 C41C C42C C43C -86.0(18) . .
C51C C42C C43C C44C 1(3) . .
C41C C42C C43C C44C -179.8(13) . .
C42C C43C C44C C45C -1.9(18) . .
C43C C44C C45C C50C 2.8(15) . .
C43C C44C C45C C46C 179.8(10) . .
C44C C45C C46C C47C -178.0(11) . .
C50C C45C C46C C47C -1.0(17) . .
C45C C46C C47C C48C 1.7(17) . .
C46C C47C C48C C49C -2.7(16) . .
C47C C48C C49C C50C 2.8(13) . .
C48C C49C C50C C51C 179.2(9) . .
C48C C49C C50C C45C -2.0(13) . .
C44C C45C C50C C49C 178.2(9) . .
C46C C45C C50C C49C 1.1(14) . .
C44C C45C C50C C51C -3.0(14) . .
C46C C45C C50C C51C 179.9(10) . .
C43C C42C C51C C50C -1(3) . .
C41C C42C C51C C50C 179.5(12) . .
C49C C50C C51C C42C -178.8(14) . .
C45C C50C C51C C42C 2.4(18) . .
